data_1573987
loop_
_publ_author_name
'Sun, Wanqi'
'Jin, Yujie'
'Wang, Yongtao'
'Wen, Zeyu'
'Sun, Jizeng'
'Yao, Jia'
'Duttwyler, Simon'
'Li, Haoran'

_publ_section_title
;
 Oxidation-induced nucleophilic substitution at the electron-rich B(12)
 vertex in [CB<sub>11</sub>H<sub>12</sub>]<sup>-</sup> under catalyst-free
 conditions.
;
_journal_issue 14
_journal_name_full 'Chemical science'
_journal_page_first 5942
_journal_page_last 5947
_journal_paper_doi 10.1039/d5sc00234f
_journal_volume 16
_journal_year 2025
_chemical_formula_moiety 'C8 H20 N, C11 H31 B11 N O2, 2(C H Cl3)'
_chemical_formula_sum 'C21 H53 B11 Cl6 N2 O2'
_chemical_formula_weight 697.26
_space_group_crystal_system monoclinic
_space_group_IT_number 14
_space_group_name_Hall '-P 2ybc'
_space_group_name_H-M_alt 'P 1 21/c 1'
_atom_sites_solution_hydrogens geom
_atom_sites_solution_primary dual
_audit_creation_date 2024-03-23
_audit_creation_method
;
Olex2 1.5
(compiled 2022.04.07 svn.rca3783a0 for OlexSys, GUI svn.r6498)
;
_audit_update_record
;
2024-12-03 deposited with the CCDC.	2025-02-25 downloaded from the CCDC.
;
_cell_angle_alpha 90
_cell_angle_beta 109.4290(10)
_cell_angle_gamma 90
_cell_formula_units_Z 4
_cell_length_a 23.2378(9)
_cell_length_b 9.4437(4)
_cell_length_c 17.9211(7)
_cell_measurement_reflns_used 9750
_cell_measurement_temperature 170.00
_cell_measurement_theta_max 60.419
_cell_measurement_theta_min 3.510
_cell_volume 3708.8(3)
_computing_cell_refinement 'SAINT V8.40B (Bruker Nano, Inc., 2019)'
_computing_data_collection 'Bruker Instrument Service vV6.2.14'
_computing_data_reduction 'SAINT V8.40B (Bruker Nano, Inc., 2019)'
_computing_molecular_graphics 'Olex2 1.5 (Dolomanov et al., 2009)'
_computing_publication_material 'Olex2 1.5 (Dolomanov et al., 2009)'
_computing_structure_refinement 'SHELXL 2019/2 (Sheldrick, 2015)'
_computing_structure_solution 'SHELXT 2018/2 (Sheldrick, 2018)'
_diffrn_ambient_temperature 170.00
_diffrn_measured_fraction_theta_full 1.000
_diffrn_measured_fraction_theta_max 0.998
_diffrn_measurement_device_type 'zju Bruker D8 Venture'
_diffrn_measurement_method '\w and \f scans'
_diffrn_radiation_type GaK\a
_diffrn_radiation_wavelength 1.34139
_diffrn_reflns_av_R_equivalents 0.0417
_diffrn_reflns_av_unetI/netI 0.0357
_diffrn_reflns_Laue_measured_fraction_full 1.000
_diffrn_reflns_Laue_measured_fraction_max 0.998
_diffrn_reflns_limit_h_max 30
_diffrn_reflns_limit_h_min -30
_diffrn_reflns_limit_k_max 12
_diffrn_reflns_limit_k_min -11
_diffrn_reflns_limit_l_max 23
_diffrn_reflns_limit_l_min -23
_diffrn_reflns_number 40697
_diffrn_reflns_point_group_measured_fraction_full 1.000
_diffrn_reflns_point_group_measured_fraction_max 0.998
_diffrn_reflns_theta_full 53.594
_diffrn_reflns_theta_max 60.639
_diffrn_reflns_theta_min 3.509
_diffrn_source_current 3.57
_diffrn_source_power 0.24957869999999996
_diffrn_source_voltage 69.91
_exptl_absorpt_coefficient_mu 2.923
_exptl_absorpt_correction_T_max 0.7519
_exptl_absorpt_correction_T_min 0.5932
_exptl_absorpt_correction_type multi-scan
_exptl_absorpt_process_details
;
SADABS-2016/2 (Bruker,2016/2) was used for absorption correction.
wR2(int) was 0.1286 before and 0.0667 after correction.
The Ratio of minimum to maximum transmission is 0.7889.
The \l/2 correction factor is Not present.
;
_exptl_crystal_colour colourless
_exptl_crystal_colour_primary colourless
_exptl_crystal_density_diffrn 1.249
_exptl_crystal_description plate
_exptl_crystal_F_000 1464
_exptl_crystal_size_max 0.09
_exptl_crystal_size_mid 0.05
_exptl_crystal_size_min 0.03
_refine_diff_density_max 0.688
_refine_diff_density_min -0.703
_refine_diff_density_rms 0.056
_refine_ls_extinction_method none
_refine_ls_goodness_of_fit_ref 1.053
_refine_ls_hydrogen_treatment constr
_refine_ls_matrix_type full
_refine_ls_number_parameters 388
_refine_ls_number_reflns 8510
_refine_ls_number_restraints 0
_refine_ls_restrained_S_all 1.053
_refine_ls_R_factor_all 0.0545
_refine_ls_R_factor_gt 0.0445
_refine_ls_shift/su_max 0.001
_refine_ls_shift/su_mean 0.000
_refine_ls_structure_factor_coef Fsqd
_refine_ls_weighting_details 'w=1/[\s^2^(Fo^2^)+(0.0578P)^2^+2.3320P] where P=(Fo^2^+2Fc^2^)/3'
_refine_ls_weighting_scheme calc
_refine_ls_wR_factor_gt 0.1182
_refine_ls_wR_factor_ref 0.1248
_reflns_Friedel_coverage 0.000
_reflns_number_gt 7088
_reflns_number_total 8510
_reflns_threshold_expression 'I > 2\s(I)'
_cod_data_source_file d5sc00234f2.cif
_cod_data_source_block 240322_or_och3
_cod_depositor_comments 'Adding full bibliography for 1573985--1573988.cif.'
_cod_database_code 1573987
_shelx_shelxl_version_number 2019/2
_shelx_space_group_comment
;
The symmetry employed for this shelxl refinement is uniquely defined
by the following loop, which should always be used as a source of
symmetry information in preference to the above space-group names.
They are only intended as comments.
;
_shelx_estimated_absorpt_t_max 0.917
_shelx_estimated_absorpt_t_min 0.779
_olex2_refinement_description
;
1. Fixed Uiso
 At 1.2 times of:
  All B(H) groups, All C(H) groups, All C(H,H) groups
 At 1.5 times of:
  All C(H,H,H) groups
2.a Ternary CH refined with riding coordinates:
 C4(H4), C20(H20), C21(H21)
2.b Secondary CH2 refined with riding coordinates:
 C12(H12A,H12B), C14(H14A,H14B), C16(H16A,H16B), C18(H18A,H18B), C3(H3A,H3B),
 C5(H5A,H5B)
2.c Idealised Me refined as rotating group:
 C13(H13A,H13B,H13C), C15(H15A,H15B,H15C), C17(H17A,H17B,H17C), C19(H19A,H19B,
 H19C), C7(H7A,H7B,H7C), C8(H8A,H8B,H8C), C9(H9A,H9B,H9C), C10(H10A,H10B,H10C),
 C11(H11A,H11B,H11C)
2.d Boron cage BH refined with riding coordinates:
 C1(H1), B1(H1A), B2(H2), B3(H3), B4(H4A), B5(H5), B6(H6), B7(H7), B8(H8),
 B9(H9), B10(H10)
;
_olex2_submission_special_instructions 'No special instructions were received'

loop_
_space_group_symop_operation_xyz
'x, y, z'
'-x, y+1/2, -z+1/2'
'-x, -y, -z'
'x, -y-1/2, z-1/2'

loop_
_atom_site_label
_atom_site_type_symbol
_atom_site_fract_x
_atom_site_fract_y
_atom_site_fract_z
_atom_site_U_iso_or_equiv
_atom_site_adp_type
_atom_site_occupancy
_atom_site_site_symmetry_order
_atom_site_calc_flag
_atom_site_refinement_flags_posn
_atom_site_refinement_flags_adp
_atom_site_refinement_flags_occupancy
_atom_site_disorder_assembly
_atom_site_disorder_group
N2 N 0.85497(7) -0.26466(16) 0.40340(8) 0.0245(3) Uani 1 1 d . . . . .
C12 C 0.89211(8) -0.3720(2) 0.37574(11) 0.0288(4) Uani 1 1 d . . . . .
H12A H 0.868567 -0.400472 0.320895 0.035 Uiso 1 1 calc R U . . .
H12B H 0.930062 -0.325772 0.374650 0.035 Uiso 1 1 calc R U . . .
C13 C 0.90893(11) -0.5031(3) 0.42605(12) 0.0420(5) Uani 1 1 d . . . . .
H13A H 0.932004 -0.567397 0.403669 0.063 Uiso 1 1 calc R U . . .
H13B H 0.871725 -0.550383 0.427272 0.063 Uiso 1 1 calc R U . . .
H13C H 0.934025 -0.476795 0.479964 0.063 Uiso 1 1 calc R U . . .
C14 C 0.79497(8) -0.3281(2) 0.40369(11) 0.0288(4) Uani 1 1 d . . . . .
H14A H 0.804019 -0.404839 0.443541 0.035 Uiso 1 1 calc R U . . .
H14B H 0.771850 -0.254095 0.420798 0.035 Uiso 1 1 calc R U . . .
C15 C 0.75454(9) -0.3875(2) 0.32513(12) 0.0369(4) Uani 1 1 d . . . . .
H15A H 0.745492 -0.312923 0.284823 0.055 Uiso 1 1 calc R U . . .
H15B H 0.716371 -0.422123 0.330529 0.055 Uiso 1 1 calc R U . . .
H15C H 0.775637 -0.465740 0.309254 0.055 Uiso 1 1 calc R U . . .
C16 C 0.84413(9) -0.1401(2) 0.34651(11) 0.0303(4) Uani 1 1 d . . . . .
H16A H 0.884169 -0.100064 0.349326 0.036 Uiso 1 1 calc R U . . .
H16B H 0.824290 -0.175695 0.291995 0.036 Uiso 1 1 calc R U . . .
C17 C 0.80534(11) -0.0228(2) 0.36184(13) 0.0410(5) Uani 1 1 d . . . . .
H17A H 0.804249 0.056848 0.326357 0.061 Uiso 1 1 calc R U . . .
H17B H 0.822794 0.008627 0.416905 0.061 Uiso 1 1 calc R U . . .
H17C H 0.763784 -0.057826 0.352196 0.061 Uiso 1 1 calc R U . . .
C18 C 0.88832(9) -0.2181(2) 0.48829(11) 0.0343(4) Uani 1 1 d . . . . .
H18A H 0.862280 -0.149310 0.503989 0.041 Uiso 1 1 calc R U . . .
H18B H 0.893557 -0.301622 0.523301 0.041 Uiso 1 1 calc R U . . .
C19 C 0.95020(11) -0.1514(3) 0.50229(15) 0.0527(6) Uani 1 1 d . . . . .
H19A H 0.945644 -0.066987 0.469004 0.079 Uiso 1 1 calc R U . . .
H19B H 0.977034 -0.219522 0.488868 0.079 Uiso 1 1 calc R U . . .
H19C H 0.968035 -0.124448 0.558083 0.079 Uiso 1 1 calc R U . . .
O1 O 0.76579(5) 0.13951(12) 0.58591(7) 0.0227(2) Uani 1 1 d . . . . .
N1 N 0.71079(6) 0.22563(15) 0.55598(8) 0.0205(3) Uani 1 1 d . . . . .
C1 C 0.96237(7) 0.31471(19) 0.72072(10) 0.0249(3) Uani 1 1 d . . . . .
H1 H 1.009806 0.352205 0.753461 0.030 Uiso 1 1 calc R U . . .
B1 B 0.93488(9) 0.3421(2) 0.62167(12) 0.0260(4) Uani 1 1 d . . . . .
H1A H 0.961002 0.394920 0.586987 0.031 Uiso 1 1 calc R U . . .
O2 O 0.52602(6) 0.3130(2) 0.43922(9) 0.0487(4) Uani 1 1 d . . . . .
C2 C 0.68717(8) 0.20053(19) 0.46802(10) 0.0245(3) Uani 1 1 d . . . . .
B2 B 0.95403(9) 0.1695(2) 0.66061(12) 0.0265(4) Uani 1 1 d . . . . .
H2 H 0.992405 0.108201 0.651472 0.032 Uiso 1 1 calc R U . . .
C3 C 0.62458(8) 0.2735(2) 0.43446(11) 0.0295(4) Uani 1 1 d . . . . .
H3A H 0.630525 0.377275 0.439806 0.035 Uiso 1 1 calc R U . . .
H3B H 0.606980 0.251565 0.377321 0.035 Uiso 1 1 calc R U . . .
B3 B 0.93866(8) 0.1610(2) 0.75115(12) 0.0249(4) Uani 1 1 d . . . . .
H3 H 0.967119 0.094028 0.801495 0.030 Uiso 1 1 calc R U . . .
C4 C 0.57964(8) 0.2296(2) 0.47458(11) 0.0323(4) Uani 1 1 d . . . . .
H4 H 0.569699 0.126782 0.464888 0.039 Uiso 1 1 calc R U . . .
B4 B 0.90967(8) 0.3273(2) 0.76743(11) 0.0246(4) Uani 1 1 d . . . . .
H4A H 0.919034 0.369977 0.828641 0.030 Uiso 1 1 calc R U . . .
C5 C 0.60805(8) 0.2567(2) 0.56253(11) 0.0281(4) Uani 1 1 d . . . . .
H5A H 0.579124 0.225994 0.589273 0.034 Uiso 1 1 calc R U . . .
H5B H 0.614617 0.359809 0.571363 0.034 Uiso 1 1 calc R U . . .
B5 B 0.90672(8) 0.4402(2) 0.68692(12) 0.0253(4) Uani 1 1 d . . . . .
H5 H 0.913903 0.557269 0.694931 0.030 Uiso 1 1 calc R U . . .
C6 C 0.66913(7) 0.17985(18) 0.60048(10) 0.0238(3) Uani 1 1 d . . . . .
B6 B 0.85487(8) 0.3660(2) 0.59920(11) 0.0221(4) Uani 1 1 d . . . . .
H6 H 0.827324 0.433805 0.548685 0.026 Uiso 1 1 calc R U . . .
C7 C 0.73058(8) 0.2762(2) 0.43318(10) 0.0293(4) Uani 1 1 d . . . . .
H7A H 0.734905 0.375447 0.450182 0.044 Uiso 1 1 calc R U . . .
H7B H 0.714077 0.271827 0.375289 0.044 Uiso 1 1 calc R U . . .
H7C H 0.770595 0.229957 0.451734 0.044 Uiso 1 1 calc R U . . .
B7 B 0.88436(8) 0.1991(2) 0.58288(11) 0.0247(4) Uani 1 1 d . . . . .
H7 H 0.876368 0.157155 0.521811 0.030 Uiso 1 1 calc R U . . .
C8 C 0.68284(9) 0.0445(2) 0.44232(12) 0.0336(4) Uani 1 1 d . . . . .
H8A H 0.719398 -0.006205 0.474747 0.050 Uiso 1 1 calc R U . . .
H8B H 0.679752 0.038854 0.386512 0.050 Uiso 1 1 calc R U . . .
H8C H 0.646607 0.001392 0.449300 0.050 Uiso 1 1 calc R U . . .
B8 B 0.88626(9) 0.0861(2) 0.66366(12) 0.0251(4) Uani 1 1 d . . . . .
H8 H 0.879214 -0.031006 0.655842 0.030 Uiso 1 1 calc R U . . .
C9 C 0.69635(8) 0.2337(2) 0.68542(10) 0.0274(4) Uani 1 1 d . . . . .
H9A H 0.734604 0.183533 0.712121 0.041 Uiso 1 1 calc R U . . .
H9B H 0.667483 0.216526 0.713752 0.041 Uiso 1 1 calc R U . . .
H9C H 0.704412 0.335452 0.684873 0.041 Uiso 1 1 calc R U . . .
B9 B 0.85948(8) 0.1846(2) 0.73062(11) 0.0232(4) Uani 1 1 d . . . . .
H9 H 0.835023 0.132389 0.767564 0.028 Uiso 1 1 calc R U . . .
C10 C 0.66019(9) 0.0187(2) 0.60529(13) 0.0345(4) Uani 1 1 d . . . . .
H10A H 0.634219 -0.016484 0.553602 0.052 Uiso 1 1 calc R U . . .
H10B H 0.640733 -0.001283 0.644993 0.052 Uiso 1 1 calc R U . . .
H10C H 0.699953 -0.028680 0.620319 0.052 Uiso 1 1 calc R U . . .
B10 B 0.83929(8) 0.3570(2) 0.69008(11) 0.0211(4) Uani 1 1 d . . . . .
H10 H 0.801332 0.419064 0.699795 0.025 Uiso 1 1 calc R U . . .
C11 C 0.47685(11) 0.2785(5) 0.46614(19) 0.0849(12) Uani 1 1 d . . . . .
H11A H 0.439565 0.324805 0.432299 0.127 Uiso 1 1 calc R U . . .
H11B H 0.486132 0.311130 0.520794 0.127 Uiso 1 1 calc R U . . .
H11C H 0.470873 0.175627 0.463938 0.127 Uiso 1 1 calc R U . . .
B11 B 0.82331(8) 0.2068(2) 0.62512(11) 0.0204(3) Uani 1 1 d . . . . .
Cl1 Cl 0.78563(2) 0.73694(5) 0.61095(3) 0.03715(12) Uani 1 1 d . . . . .
Cl2 Cl 0.67182(2) 0.66458(5) 0.48934(3) 0.03701(12) Uani 1 1 d . . . . .
Cl3 Cl 0.68493(2) 0.63025(5) 0.65450(3) 0.03419(12) Uani 1 1 d . . . . .
C20 C 0.72280(8) 0.6209(2) 0.58415(11) 0.0291(4) Uani 1 1 d . . . . .
H20 H 0.737811 0.521986 0.582893 0.035 Uiso 1 1 calc R U . . .
Cl4 Cl 0.49579(5) -0.07794(10) 0.30982(6) 0.0901(3) Uani 1 1 d . . . . .
Cl5 Cl 0.56375(4) 0.04788(8) 0.21993(4) 0.0702(2) Uani 1 1 d . . . . .
Cl6 Cl 0.59328(4) -0.23237(9) 0.28105(5) 0.0775(2) Uani 1 1 d . . . . .
C21 C 0.53403(11) -0.1108(3) 0.24227(14) 0.0480(5) Uani 1 1 d . . . . .
H21 H 0.504413 -0.150588 0.192582 0.058 Uiso 1 1 calc R U . . .

loop_
_atom_site_aniso_label
_atom_site_aniso_U_11
_atom_site_aniso_U_22
_atom_site_aniso_U_33
_atom_site_aniso_U_23
_atom_site_aniso_U_13
_atom_site_aniso_U_12
N2 0.0258(7) 0.0299(8) 0.0200(7) -0.0023(6) 0.0107(6) -0.0031(6)
C12 0.0290(9) 0.0350(10) 0.0250(8) -0.0021(7) 0.0127(7) 0.0023(7)
C13 0.0505(12) 0.0456(13) 0.0314(10) 0.0065(9) 0.0154(9) 0.0161(10)
C14 0.0257(9) 0.0340(10) 0.0297(9) 0.0021(8) 0.0130(7) -0.0034(7)
C15 0.0288(9) 0.0408(12) 0.0374(10) -0.0020(9) 0.0058(8) -0.0050(8)
C16 0.0393(10) 0.0281(10) 0.0297(9) 0.0005(7) 0.0199(8) -0.0032(8)
C17 0.0588(13) 0.0339(11) 0.0359(10) -0.0003(9) 0.0234(10) 0.0070(10)
C18 0.0327(10) 0.0487(12) 0.0224(8) -0.0099(8) 0.0104(7) -0.0060(9)
C19 0.0377(12) 0.0725(18) 0.0464(13) -0.0246(12) 0.0120(10) -0.0177(12)
O1 0.0155(5) 0.0184(6) 0.0313(6) 0.0001(5) 0.0041(5) 0.0021(4)
N1 0.0148(6) 0.0220(7) 0.0233(7) 0.0008(5) 0.0044(5) 0.0020(5)
C1 0.0174(7) 0.0292(9) 0.0260(8) 0.0026(7) 0.0046(6) 0.0012(7)
B1 0.0190(9) 0.0339(11) 0.0251(9) 0.0046(8) 0.0073(7) -0.0001(8)
O2 0.0203(7) 0.0787(12) 0.0422(8) 0.0102(8) 0.0039(6) 0.0133(7)
C2 0.0208(8) 0.0262(9) 0.0241(8) -0.0050(7) 0.0042(6) -0.0019(7)
B2 0.0201(9) 0.0313(11) 0.0289(9) 0.0015(8) 0.0093(7) 0.0055(8)
C3 0.0222(8) 0.0360(10) 0.0261(8) -0.0020(7) 0.0025(7) 0.0009(7)
B3 0.0180(8) 0.0292(10) 0.0266(9) 0.0065(8) 0.0064(7) 0.0054(7)
C4 0.0175(8) 0.0400(11) 0.0349(10) -0.0004(8) 0.0025(7) 0.0001(7)
B4 0.0188(9) 0.0304(10) 0.0226(9) -0.0007(8) 0.0041(7) 0.0029(7)
C5 0.0185(8) 0.0335(10) 0.0316(9) 0.0011(7) 0.0075(7) 0.0008(7)
B5 0.0187(8) 0.0245(10) 0.0294(9) 0.0019(8) 0.0037(7) 0.0001(7)
C6 0.0186(8) 0.0236(9) 0.0291(8) 0.0030(7) 0.0080(7) -0.0010(6)
B6 0.0182(8) 0.0234(9) 0.0235(9) 0.0039(7) 0.0055(7) 0.0006(7)
C7 0.0263(9) 0.0377(10) 0.0231(8) -0.0012(7) 0.0072(7) -0.0021(8)
B7 0.0200(9) 0.0305(10) 0.0241(9) -0.0009(8) 0.0079(7) 0.0021(8)
C8 0.0312(9) 0.0316(10) 0.0367(10) -0.0108(8) 0.0095(8) -0.0035(8)
B8 0.0203(9) 0.0218(10) 0.0326(10) 0.0022(8) 0.0080(8) 0.0038(7)
C9 0.0218(8) 0.0349(10) 0.0260(8) 0.0032(7) 0.0087(7) 0.0002(7)
B9 0.0189(8) 0.0255(10) 0.0254(9) 0.0066(8) 0.0077(7) 0.0043(7)
C10 0.0297(9) 0.0265(10) 0.0485(11) 0.0044(8) 0.0146(9) -0.0046(8)
B10 0.0168(8) 0.0230(9) 0.0217(8) 0.0004(7) 0.0041(7) 0.0014(7)
C11 0.0209(11) 0.162(4) 0.0698(19) 0.030(2) 0.0122(12) 0.0177(16)
B11 0.0167(8) 0.0202(9) 0.0238(8) 0.0012(7) 0.0061(7) 0.0016(7)
Cl1 0.0291(2) 0.0417(3) 0.0422(3) 0.0001(2) 0.01382(19) -0.00396(19)
Cl2 0.0398(3) 0.0344(3) 0.0326(2) 0.00271(19) 0.00640(19) 0.00156(19)
Cl3 0.0334(2) 0.0350(3) 0.0378(2) 0.00133(19) 0.01673(19) -0.00029(18)
C20 0.0287(9) 0.0264(9) 0.0322(9) 0.0015(7) 0.0103(7) 0.0027(7)
Cl4 0.1177(7) 0.0813(6) 0.1046(7) -0.0077(5) 0.0814(6) -0.0090(5)
Cl5 0.0880(5) 0.0622(4) 0.0647(4) 0.0050(3) 0.0309(4) -0.0172(4)
Cl6 0.0746(5) 0.0641(5) 0.0816(5) 0.0013(4) 0.0096(4) 0.0108(4)
C21 0.0482(13) 0.0515(14) 0.0433(12) -0.0069(11) 0.0139(10) -0.0070(11)

loop_
_atom_type_symbol
_atom_type_description
_atom_type_scat_dispersion_real
_atom_type_scat_dispersion_imag
_atom_type_scat_source
C C 0.0137 0.0067 'International Tables Vol C Tables 4.2.6.8 and 6.1.1.4'
H H 0.0000 0.0000 'International Tables Vol C Tables 4.2.6.8 and 6.1.1.4'
B B 0.0070 0.0029 'International Tables Vol C Tables 4.2.6.8 and 6.1.1.4'
Cl Cl 0.3281 0.5435 'International Tables Vol C Tables 4.2.6.8 and 6.1.1.4'
N N 0.0241 0.0134 'International Tables Vol C Tables 4.2.6.8 and 6.1.1.4'
O O 0.0389 0.0241 'International Tables Vol C Tables 4.2.6.8 and 6.1.1.4'

loop_
_geom_angle_atom_site_label_1
_geom_angle_atom_site_label_2
_geom_angle_atom_site_label_3
_geom_angle
_geom_angle_site_symmetry_1
_geom_angle_site_symmetry_3
_geom_angle_publ_flag
C12 N2 C14 111.12(14) . . ?
C12 N2 C16 106.43(12) . . ?
C12 N2 C18 111.29(14) . . ?
C14 N2 C16 111.07(14) . . ?
C14 N2 C18 105.83(13) . . ?
C16 N2 C18 111.20(15) . . ?
N2 C12 H12A 108.6 . . ?
N2 C12 H12B 108.6 . . ?
H12A C12 H12B 107.6 . . ?
C13 C12 N2 114.62(14) . . ?
C13 C12 H12A 108.6 . . ?
C13 C12 H12B 108.6 . . ?
C12 C13 H13A 109.5 . . ?
C12 C13 H13B 109.5 . . ?
C12 C13 H13C 109.5 . . ?
H13A C13 H13B 109.5 . . ?
H13A C13 H13C 109.5 . . ?
H13B C13 H13C 109.5 . . ?
N2 C14 H14A 108.4 . . ?
N2 C14 H14B 108.4 . . ?
H14A C14 H14B 107.5 . . ?
C15 C14 N2 115.37(14) . . ?
C15 C14 H14A 108.4 . . ?
C15 C14 H14B 108.4 . . ?
C14 C15 H15A 109.5 . . ?
C14 C15 H15B 109.5 . . ?
C14 C15 H15C 109.5 . . ?
H15A C15 H15B 109.5 . . ?
H15A C15 H15C 109.5 . . ?
H15B C15 H15C 109.5 . . ?
N2 C16 H16A 108.5 . . ?
N2 C16 H16B 108.5 . . ?
H16A C16 H16B 107.5 . . ?
C17 C16 N2 114.89(14) . . ?
C17 C16 H16A 108.5 . . ?
C17 C16 H16B 108.5 . . ?
C16 C17 H17A 109.5 . . ?
C16 C17 H17B 109.5 . . ?
C16 C17 H17C 109.5 . . ?
H17A C17 H17B 109.5 . . ?
H17A C17 H17C 109.5 . . ?
H17B C17 H17C 109.5 . . ?
N2 C18 H18A 108.5 . . ?
N2 C18 H18B 108.5 . . ?
H18A C18 H18B 107.5 . . ?
C19 C18 N2 115.17(15) . . ?
C19 C18 H18A 108.5 . . ?
C19 C18 H18B 108.5 . . ?
C18 C19 H19A 109.5 . . ?
C18 C19 H19B 109.5 . . ?
C18 C19 H19C 109.5 . . ?
H19A C19 H19B 109.5 . . ?
H19A C19 H19C 109.5 . . ?
H19B C19 H19C 109.5 . . ?
B11 O1 N1 119.54(12) . . ?
O1 N1 C2 105.49(12) . . ?
O1 N1 C6 106.50(12) . . ?
C2 N1 C6 115.71(13) . . ?
B1 C1 H1 117.6 . . ?
B1 C1 B2 62.58(12) . . ?
B1 C1 B3 114.56(14) . . ?
B1 C1 B4 114.99(13) . . ?
B1 C1 B5 62.99(11) . . ?
B2 C1 H1 117.9 . . ?
B3 C1 H1 117.9 . . ?
B3 C1 B2 62.56(11) . . ?
B3 C1 B5 114.62(13) . . ?
B4 C1 H1 117.6 . . ?
B4 C1 B2 114.55(14) . . ?
B4 C1 B3 62.62(11) . . ?
B4 C1 B5 62.79(11) . . ?
B5 C1 H1 117.6 . . ?
B5 C1 B2 114.69(13) . . ?
C1 B1 H1A 124.4 . . ?
C1 B1 B2 59.26(11) . . ?
C1 B1 B5 58.92(11) . . ?
C1 B1 B6 104.93(13) . . ?
C1 B1 B7 105.32(14) . . ?
B2 B1 H1A 121.1 . . ?
B2 B1 B5 108.64(14) . . ?
B2 B1 B6 108.18(14) . . ?
B2 B1 B7 60.01(12) . . ?
B5 B1 H1A 121.3 . . ?
B5 B1 B6 59.87(11) . . ?
B6 B1 H1A 122.4 . . ?
B7 B1 H1A 122.1 . . ?
B7 B1 B5 108.30(13) . . ?
B7 B1 B6 60.13(11) . . ?
C11 O2 C4 113.85(19) . . ?
N1 C2 C3 107.86(13) . . ?
N1 C2 C7 107.07(13) . . ?
N1 C2 C8 115.43(15) . . ?
C7 C2 C3 107.29(15) . . ?
C7 C2 C8 108.19(15) . . ?
C8 C2 C3 110.66(15) . . ?
C1 B2 B1 58.16(11) . . ?
C1 B2 H2 125.2 . . ?
C1 B2 B3 58.47(11) . . ?
C1 B2 B7 104.50(13) . . ?
C1 B2 B8 104.55(13) . . ?
B1 B2 H2 121.8 . . ?
B1 B2 B3 107.54(14) . . ?
B1 B2 B7 60.05(11) . . ?
B1 B2 B8 108.11(13) . . ?
B3 B2 H2 121.5 . . ?
B3 B2 B8 60.15(11) . . ?
B7 B2 H2 122.0 . . ?
B7 B2 B3 108.45(13) . . ?
B7 B2 B8 60.46(11) . . ?
B8 B2 H2 122.1 . . ?
C2 C3 H3A 108.8 . . ?
C2 C3 H3B 108.8 . . ?
H3A C3 H3B 107.7 . . ?
C4 C3 C2 113.86(16) . . ?
C4 C3 H3A 108.8 . . ?
C4 C3 H3B 108.8 . . ?
C1 B3 B2 58.97(11) . . ?
C1 B3 H3 124.8 . . ?
C1 B3 B4 58.60(11) . . ?
C1 B3 B8 104.80(13) . . ?
C1 B3 B9 104.54(13) . . ?
B2 B3 H3 121.2 . . ?
B2 B3 B8 59.99(11) . . ?
B4 B3 B2 108.27(14) . . ?
B4 B3 H3 121.5 . . ?
B4 B3 B8 108.13(13) . . ?
B8 B3 H3 122.2 . . ?
B9 B3 B2 108.44(13) . . ?
B9 B3 H3 122.3 . . ?
B9 B3 B4 59.70(11) . . ?
B9 B3 B8 60.46(11) . . ?
O2 C4 C3 106.05(16) . . ?
O2 C4 H4 109.9 . . ?
O2 C4 C5 112.45(16) . . ?
C3 C4 H4 109.9 . . ?
C3 C4 C5 108.55(15) . . ?
C5 C4 H4 109.9 . . ?
C1 B4 B3 58.78(11) . . ?
C1 B4 H4A 124.7 . . ?
C1 B4 B5 58.82(10) . . ?
C1 B4 B9 104.94(13) . . ?
C1 B4 B10 104.66(13) . . ?
B3 B4 H4A 121.3 . . ?
B3 B4 B5 108.21(13) . . ?
B3 B4 B10 108.23(14) . . ?
B5 B4 H4A 121.4 . . ?
B5 B4 B10 59.72(10) . . ?
B9 B4 B3 60.03(11) . . ?
B9 B4 H4A 122.1 . . ?
B9 B4 B5 108.26(13) . . ?
B9 B4 B10 60.41(11) . . ?
B10 B4 H4A 122.3 . . ?
C4 C5 H5A 108.9 . . ?
C4 C5 H5B 108.9 . . ?
C4 C5 C6 113.54(15) . . ?
H5A C5 H5B 107.7 . . ?
C6 C5 H5A 108.9 . . ?
C6 C5 H5B 108.9 . . ?
C1 B5 B1 58.09(11) . . ?
C1 B5 B4 58.40(10) . . ?
C1 B5 H5 125.2 . . ?
C1 B5 B6 104.50(14) . . ?
C1 B5 B10 104.71(14) . . ?
B1 B5 H5 121.8 . . ?
B4 B5 B1 107.33(14) . . ?
B4 B5 H5 121.6 . . ?
B6 B5 B1 60.14(11) . . ?
B6 B5 B4 108.25(14) . . ?
B6 B5 H5 122.1 . . ?
B10 B5 B1 108.23(14) . . ?
B10 B5 B4 60.21(11) . . ?
B10 B5 H5 122.0 . . ?
B10 B5 B6 60.39(10) . . ?
N1 C6 C5 106.95(13) . . ?
N1 C6 C9 107.80(13) . . ?
N1 C6 C10 115.75(14) . . ?
C5 C6 C10 111.66(15) . . ?
C9 C6 C5 107.40(14) . . ?
C9 C6 C10 106.94(15) . . ?
B1 B6 H6 121.9 . . ?
B1 B6 B10 107.53(13) . . ?
B1 B6 B11 108.69(13) . . ?
B5 B6 B1 59.99(11) . . ?
B5 B6 H6 121.8 . . ?
B5 B6 B7 108.05(13) . . ?
B5 B6 B10 59.65(10) . . ?
B5 B6 B11 108.43(13) . . ?
B7 B6 B1 59.70(11) . . ?
B7 B6 H6 121.4 . . ?
B7 B6 B10 108.30(13) . . ?
B7 B6 B11 61.02(11) . . ?
B10 B6 H6 122.0 . . ?
B10 B6 B11 60.07(10) . . ?
B11 B6 H6 120.9 . . ?
C2 C7 H7A 109.5 . . ?
C2 C7 H7B 109.5 . . ?
C2 C7 H7C 109.5 . . ?
H7A C7 H7B 109.5 . . ?
H7A C7 H7C 109.5 . . ?
H7B C7 H7C 109.5 . . ?
B1 B7 B6 60.17(11) . . ?
B1 B7 H7 121.7 . . ?
B1 B7 B8 107.61(14) . . ?
B1 B7 B11 108.27(13) . . ?
B2 B7 B1 59.94(11) . . ?
B2 B7 B6 108.15(14) . . ?
B2 B7 H7 121.6 . . ?
B2 B7 B8 59.94(11) . . ?
B2 B7 B11 108.33(13) . . ?
B6 B7 H7 121.7 . . ?
B6 B7 B8 107.61(13) . . ?
B6 B7 B11 60.02(10) . . ?
B8 B7 H7 122.1 . . ?
B8 B7 B11 59.93(10) . . ?
B11 B7 H7 121.5 . . ?
C2 C8 H8A 109.5 . . ?
C2 C8 H8B 109.5 . . ?
C2 C8 H8C 109.5 . . ?
H8A C8 H8B 109.5 . . ?
H8A C8 H8C 109.5 . . ?
H8B C8 H8C 109.5 . . ?
B2 B8 B3 59.86(11) . . ?
B2 B8 B7 59.60(11) . . ?
B2 B8 H8 121.9 . . ?
B2 B8 B9 107.47(14) . . ?
B2 B8 B11 108.83(14) . . ?
B3 B8 B7 107.54(14) . . ?
B3 B8 H8 122.1 . . ?
B3 B8 B9 59.37(11) . . ?
B3 B8 B11 108.47(14) . . ?
B7 B8 H8 121.7 . . ?
B7 B8 B11 60.88(10) . . ?
B9 B8 B7 108.24(14) . . ?
B9 B8 H8 121.9 . . ?
B9 B8 B11 60.53(10) . . ?
B11 B8 H8 120.7 . . ?
C6 C9 H9A 109.5 . . ?
C6 C9 H9B 109.5 . . ?
C6 C9 H9C 109.5 . . ?
H9A C9 H9B 109.5 . . ?
H9A C9 H9C 109.5 . . ?
H9B C9 H9C 109.5 . . ?
B3 B9 B8 60.17(11) . . ?
B3 B9 H9 121.3 . . ?
B3 B9 B10 108.36(13) . . ?
B3 B9 B11 108.79(13) . . ?
B4 B9 B3 60.27(11) . . ?
B4 B9 B8 108.35(13) . . ?
B4 B9 H9 121.2 . . ?
B4 B9 B10 60.32(11) . . ?
B4 B9 B11 108.83(13) . . ?
B8 B9 H9 121.8 . . ?
B8 B9 B11 60.15(10) . . ?
B10 B9 B8 107.77(13) . . ?
B10 B9 H9 121.8 . . ?
B10 B9 B11 59.98(10) . . ?
B11 B9 H9 121.2 . . ?
C6 C10 H10A 109.5 . . ?
C6 C10 H10B 109.5 . . ?
C6 C10 H10C 109.5 . . ?
H10A C10 H10B 109.5 . . ?
H10A C10 H10C 109.5 . . ?
H10B C10 H10C 109.5 . . ?
B4 B10 B6 107.80(12) . . ?
B4 B10 B9 59.27(11) . . ?
B4 B10 H10 121.9 . . ?
B4 B10 B11 108.61(13) . . ?
B5 B10 B4 60.08(11) . . ?
B5 B10 B6 59.96(11) . . ?
B5 B10 B9 107.65(13) . . ?
B5 B10 H10 121.6 . . ?
B5 B10 B11 108.95(13) . . ?
B6 B10 H10 121.8 . . ?
B6 B10 B11 60.41(10) . . ?
B9 B10 B6 108.06(13) . . ?
B9 B10 H10 122.0 . . ?
B9 B10 B11 60.75(11) . . ?
B11 B10 H10 120.7 . . ?
O2 C11 H11A 109.5 . . ?
O2 C11 H11B 109.5 . . ?
O2 C11 H11C 109.5 . . ?
H11A C11 H11B 109.5 . . ?
H11A C11 H11C 109.5 . . ?
H11B C11 H11C 109.5 . . ?
O1 B11 B6 129.52(14) . . ?
O1 B11 B7 120.49(14) . . ?
O1 B11 B8 114.42(14) . . ?
O1 B11 B9 119.62(14) . . ?
O1 B11 B10 128.75(14) . . ?
B6 B11 B7 58.95(11) . . ?
B6 B11 B8 106.18(12) . . ?
B6 B11 B9 106.20(13) . . ?
B8 B11 B7 59.19(10) . . ?
B8 B11 B9 59.32(10) . . ?
B9 B11 B7 105.97(12) . . ?
B10 B11 B6 59.52(10) . . ?
B10 B11 B7 106.24(13) . . ?
B10 B11 B8 106.55(13) . . ?
B10 B11 B9 59.27(10) . . ?
Cl1 C20 Cl2 110.31(10) . . ?
Cl1 C20 Cl3 109.87(10) . . ?
Cl1 C20 H20 108.9 . . ?
Cl2 C20 H20 108.9 . . ?
Cl3 C20 Cl2 109.96(10) . . ?
Cl3 C20 H20 108.9 . . ?
Cl4 C21 H21 109.0 . . ?
Cl5 C21 Cl4 109.61(14) . . ?
Cl5 C21 H21 109.0 . . ?
Cl6 C21 Cl4 110.79(14) . . ?
Cl6 C21 Cl5 109.53(14) . . ?
Cl6 C21 H21 109.0 . . ?

loop_
_geom_bond_atom_site_label_1
_geom_bond_atom_site_label_2
_geom_bond_distance
_geom_bond_site_symmetry_2
_geom_bond_publ_flag
N2 C12 1.518(2) . ?
N2 C14 1.519(2) . ?
N2 C16 1.521(2) . ?
N2 C18 1.525(2) . ?
C12 H12A 0.9900 . ?
C12 H12B 0.9900 . ?
C12 C13 1.504(3) . ?
C13 H13A 0.9800 . ?
C13 H13B 0.9800 . ?
C13 H13C 0.9800 . ?
C14 H14A 0.9900 . ?
C14 H14B 0.9900 . ?
C14 C15 1.516(3) . ?
C15 H15A 0.9800 . ?
C15 H15B 0.9800 . ?
C15 H15C 0.9800 . ?
C16 H16A 0.9900 . ?
C16 H16B 0.9900 . ?
C16 C17 1.510(3) . ?
C17 H17A 0.9800 . ?
C17 H17B 0.9800 . ?
C17 H17C 0.9800 . ?
C18 H18A 0.9900 . ?
C18 H18B 0.9900 . ?
C18 C19 1.513(3) . ?
C19 H19A 0.9800 . ?
C19 H19B 0.9800 . ?
C19 H19C 0.9800 . ?
O1 N1 1.4583(17) . ?
O1 B11 1.435(2) . ?
N1 C2 1.506(2) . ?
N1 C6 1.508(2) . ?
C1 H1 1.1200 . ?
C1 B1 1.695(3) . ?
C1 B2 1.714(3) . ?
C1 B3 1.705(3) . ?
C1 B4 1.702(2) . ?
C1 B5 1.710(3) . ?
B1 H1A 1.1200 . ?
B1 B2 1.771(3) . ?
B1 B5 1.778(3) . ?
B1 B6 1.781(3) . ?
B1 B7 1.773(3) . ?
O2 C4 1.431(2) . ?
O2 C11 1.418(3) . ?
C2 C3 1.539(2) . ?
C2 C7 1.529(2) . ?
C2 C8 1.537(3) . ?
B2 H2 1.1200 . ?
B2 B3 1.776(3) . ?
B2 B7 1.772(3) . ?
B2 B8 1.778(3) . ?
C3 H3A 0.9900 . ?
C3 H3B 0.9900 . ?
C3 C4 1.509(3) . ?
B3 H3 1.1200 . ?
B3 B4 1.771(3) . ?
B3 B8 1.781(3) . ?
B3 B9 1.766(3) . ?
C4 H4 1.0000 . ?
C4 C5 1.514(3) . ?
B4 H4A 1.1200 . ?
B4 B5 1.777(3) . ?
B4 B9 1.761(3) . ?
B4 B10 1.779(3) . ?
C5 H5A 0.9900 . ?
C5 H5B 0.9900 . ?
C5 C6 1.537(2) . ?
B5 H5 1.1200 . ?
B5 B6 1.776(3) . ?
B5 B10 1.771(3) . ?
C6 C9 1.528(2) . ?
C6 C10 1.543(3) . ?
B6 H6 1.1200 . ?
B6 B7 1.780(3) . ?
B6 B10 1.784(3) . ?
B6 B11 1.800(3) . ?
C7 H7A 0.9800 . ?
C7 H7B 0.9800 . ?
C7 H7C 0.9800 . ?
B7 H7 1.1200 . ?
B7 B8 1.787(3) . ?
B7 B11 1.818(3) . ?
C8 H8A 0.9800 . ?
C8 H8B 0.9800 . ?
C8 H8C 0.9800 . ?
B8 H8 1.1200 . ?
B8 B9 1.786(3) . ?
B8 B11 1.801(3) . ?
C9 H9A 0.9800 . ?
C9 H9B 0.9800 . ?
C9 H9C 0.9800 . ?
B9 H9 1.1200 . ?
B9 B10 1.781(3) . ?
B9 B11 1.808(3) . ?
C10 H10A 0.9800 . ?
C10 H10B 0.9800 . ?
C10 H10C 0.9800 . ?
B10 H10 1.1200 . ?
B10 B11 1.794(3) . ?
C11 H11A 0.9800 . ?
C11 H11B 0.9800 . ?
C11 H11C 0.9800 . ?
Cl1 C20 1.7599(19) . ?
Cl2 C20 1.7668(19) . ?
Cl3 C20 1.7634(18) . ?
C20 H20 1.0000 . ?
Cl4 C21 1.751(2) . ?
Cl5 C21 1.751(3) . ?
Cl6 C21 1.749(3) . ?
C21 H21 1.0000 . ?

loop_
_geom_torsion_atom_site_label_1
_geom_torsion_atom_site_label_2
_geom_torsion_atom_site_label_3
_geom_torsion_atom_site_label_4
_geom_torsion
_geom_torsion_site_symmetry_1
_geom_torsion_site_symmetry_2
_geom_torsion_site_symmetry_3
_geom_torsion_site_symmetry_4
_geom_torsion_publ_flag
C12 N2 C14 C15 -56.9(2) . . . . ?
C12 N2 C16 C17 177.59(17) . . . . ?
C12 N2 C18 C19 59.0(2) . . . . ?
C14 N2 C12 C13 -60.3(2) . . . . ?
C14 N2 C16 C17 56.5(2) . . . . ?
C14 N2 C18 C19 179.8(2) . . . . ?
C16 N2 C12 C13 178.70(17) . . . . ?
C16 N2 C14 C15 61.4(2) . . . . ?
C16 N2 C18 C19 -59.5(2) . . . . ?
C18 N2 C12 C13 57.4(2) . . . . ?
C18 N2 C14 C15 -177.80(17) . . . . ?
C18 N2 C16 C17 -61.1(2) . . . . ?
O1 N1 C2 C3 172.78(13) . . . . ?
O1 N1 C2 C7 -72.04(16) . . . . ?
O1 N1 C2 C8 48.47(17) . . . . ?
O1 N1 C6 C5 -173.26(13) . . . . ?
O1 N1 C6 C9 71.52(15) . . . . ?
O1 N1 C6 C10 -48.12(18) . . . . ?
N1 O1 B11 B6 -42.9(2) . . . . ?
N1 O1 B11 B7 -116.00(16) . . . . ?
N1 O1 B11 B8 176.67(12) . . . . ?
N1 O1 B11 B9 109.41(16) . . . . ?
N1 O1 B11 B10 36.7(2) . . . . ?
N1 C2 C3 C4 -54.1(2) . . . . ?
C1 B1 B2 B3 32.68(12) . . . . ?
C1 B1 B2 B7 134.27(13) . . . . ?
C1 B1 B2 B8 96.20(14) . . . . ?
C1 B1 B5 B4 -32.75(12) . . . . ?
C1 B1 B5 B6 -134.23(14) . . . . ?
C1 B1 B5 B10 -96.31(14) . . . . ?
C1 B1 B6 B5 39.43(13) . . . . ?
C1 B1 B6 B7 -99.33(15) . . . . ?
C1 B1 B6 B10 2.02(18) . . . . ?
C1 B1 B6 B11 -61.53(17) . . . . ?
C1 B1 B7 B2 -39.65(12) . . . . ?
C1 B1 B7 B6 98.67(14) . . . . ?
C1 B1 B7 B8 -1.93(17) . . . . ?
C1 B1 B7 B11 61.40(16) . . . . ?
C1 B2 B3 B4 32.96(12) . . . . ?
C1 B2 B3 B8 133.77(14) . . . . ?
C1 B2 B3 B9 96.22(15) . . . . ?
C1 B2 B7 B1 38.93(12) . . . . ?
C1 B2 B7 B6 1.54(17) . . . . ?
C1 B2 B7 B8 -98.72(14) . . . . ?
C1 B2 B7 B11 -62.01(17) . . . . ?
C1 B2 B8 B3 -39.48(12) . . . . ?
C1 B2 B8 B7 98.65(14) . . . . ?
C1 B2 B8 B9 -2.64(17) . . . . ?
C1 B2 B8 B11 61.41(16) . . . . ?
C1 B3 B4 B5 33.20(12) . . . . ?
C1 B3 B4 B9 134.22(14) . . . . ?
C1 B3 B4 B10 96.42(14) . . . . ?
C1 B3 B8 B2 39.79(12) . . . . ?
C1 B3 B8 B7 2.65(16) . . . . ?
C1 B3 B8 B9 -98.55(14) . . . . ?
C1 B3 B8 B11 -61.72(16) . . . . ?
C1 B3 B9 B4 -39.19(12) . . . . ?
C1 B3 B9 B8 99.00(14) . . . . ?
C1 B3 B9 B10 -1.40(17) . . . . ?
C1 B3 B9 B11 62.25(17) . . . . ?
C1 B4 B5 B1 32.63(12) . . . . ?
C1 B4 B5 B6 96.12(14) . . . . ?
C1 B4 B5 B10 134.10(14) . . . . ?
C1 B4 B9 B3 39.37(12) . . . . ?
C1 B4 B9 B8 1.83(17) . . . . ?
C1 B4 B9 B10 -98.61(14) . . . . ?
C1 B4 B9 B11 -62.00(16) . . . . ?
C1 B4 B10 B5 -39.42(13) . . . . ?
C1 B4 B10 B6 -1.74(18) . . . . ?
C1 B4 B10 B9 99.08(14) . . . . ?
C1 B4 B10 B11 62.21(16) . . . . ?
C1 B5 B6 B1 -38.92(12) . . . . ?
C1 B5 B6 B7 -2.16(17) . . . . ?
C1 B5 B6 B10 98.91(14) . . . . ?
C1 B5 B6 B11 62.47(15) . . . . ?
C1 B5 B10 B4 39.22(12) . . . . ?
C1 B5 B10 B6 -98.54(14) . . . . ?
C1 B5 B10 B9 2.52(17) . . . . ?
C1 B5 B10 B11 -61.83(16) . . . . ?
B1 C1 B2 B3 -142.85(13) . . . . ?
B1 C1 B2 B7 -39.85(12) . . . . ?
B1 C1 B2 B8 -102.53(14) . . . . ?
B1 C1 B3 B2 36.12(13) . . . . ?
B1 C1 B3 B4 -106.64(15) . . . . ?
B1 C1 B3 B8 -4.18(17) . . . . ?
B1 C1 B3 B9 -66.90(17) . . . . ?
B1 C1 B4 B3 105.97(16) . . . . ?
B1 C1 B4 B5 -36.58(15) . . . . ?
B1 C1 B4 B9 65.99(18) . . . . ?
B1 C1 B4 B10 3.28(19) . . . . ?
B1 C1 B5 B4 142.68(14) . . . . ?
B1 C1 B5 B6 39.93(12) . . . . ?
B1 C1 B5 B10 102.56(15) . . . . ?
B1 B2 B3 C1 -32.55(12) . . . . ?
B1 B2 B3 B4 0.40(18) . . . . ?
B1 B2 B3 B8 101.22(15) . . . . ?
B1 B2 B3 B9 63.66(18) . . . . ?
B1 B2 B7 B6 -37.38(13) . . . . ?
B1 B2 B7 B8 -137.65(14) . . . . ?
B1 B2 B7 B11 -100.94(15) . . . . ?
B1 B2 B8 B3 -100.24(15) . . . . ?
B1 B2 B8 B7 37.89(13) . . . . ?
B1 B2 B8 B9 -63.40(17) . . . . ?
B1 B2 B8 B11 0.65(18) . . . . ?
B1 B5 B6 B7 36.77(13) . . . . ?
B1 B5 B6 B10 137.83(14) . . . . ?
B1 B5 B6 B11 101.40(14) . . . . ?
B1 B5 B10 B4 99.96(15) . . . . ?
B1 B5 B10 B6 -37.80(13) . . . . ?
B1 B5 B10 B9 63.25(16) . . . . ?
B1 B5 B10 B11 -1.10(18) . . . . ?
B1 B6 B7 B2 37.28(13) . . . . ?
B1 B6 B7 B8 100.60(14) . . . . ?
B1 B6 B7 B11 138.41(13) . . . . ?
B1 B6 B10 B4 -0.16(18) . . . . ?
B1 B6 B10 B5 37.56(13) . . . . ?
B1 B6 B10 B9 -62.79(17) . . . . ?
B1 B6 B10 B11 -101.89(14) . . . . ?
B1 B6 B11 O1 -142.97(16) . . . . ?
B1 B6 B11 B7 -37.23(13) . . . . ?
B1 B6 B11 B8 -0.08(17) . . . . ?
B1 B6 B11 B9 61.95(16) . . . . ?
B1 B6 B11 B10 99.91(14) . . . . ?
B1 B7 B8 B2 -37.72(13) . . . . ?
B1 B7 B8 B3 -0.46(17) . . . . ?
B1 B7 B8 B9 62.25(16) . . . . ?
B1 B7 B8 B11 101.32(14) . . . . ?
B1 B7 B11 O1 157.83(15) . . . . ?
B1 B7 B11 B6 37.33(13) . . . . ?
B1 B7 B11 B8 -100.20(15) . . . . ?
B1 B7 B11 B9 -62.25(17) . . . . ?
B1 B7 B11 B10 -0.30(17) . . . . ?
O2 C4 C5 C6 -174.27(15) . . . . ?
C2 N1 C6 C5 -56.40(18) . . . . ?
C2 N1 C6 C9 -171.63(14) . . . . ?
C2 N1 C6 C10 68.73(19) . . . . ?
C2 C3 C4 O2 176.81(15) . . . . ?
C2 C3 C4 C5 55.8(2) . . . . ?
B2 C1 B1 B5 142.44(14) . . . . ?
B2 C1 B1 B6 102.55(15) . . . . ?
B2 C1 B1 B7 40.02(12) . . . . ?
B2 C1 B3 B4 -142.75(14) . . . . ?
B2 C1 B3 B8 -40.30(12) . . . . ?
B2 C1 B3 B9 -103.02(14) . . . . ?
B2 C1 B4 B3 36.19(14) . . . . ?
B2 C1 B4 B5 -106.36(15) . . . . ?
B2 C1 B4 B9 -3.79(18) . . . . ?
B2 C1 B4 B10 -66.49(17) . . . . ?
B2 C1 B5 B1 -36.55(14) . . . . ?
B2 C1 B5 B4 106.12(15) . . . . ?
B2 C1 B5 B6 3.38(18) . . . . ?
B2 C1 B5 B10 66.01(17) . . . . ?
B2 B1 B5 C1 33.57(13) . . . . ?
B2 B1 B5 B4 0.82(18) . . . . ?
B2 B1 B5 B6 -100.66(15) . . . . ?
B2 B1 B5 B10 -62.74(17) . . . . ?
B2 B1 B6 B5 101.44(15) . . . . ?
B2 B1 B6 B7 -37.32(13) . . . . ?
B2 B1 B6 B10 64.03(17) . . . . ?
B2 B1 B6 B11 0.49(18) . . . . ?
B2 B1 B7 B6 138.31(14) . . . . ?
B2 B1 B7 B8 37.72(12) . . . . ?
B2 B1 B7 B11 101.05(14) . . . . ?
B2 B3 B4 C1 -33.10(13) . . . . ?
B2 B3 B4 B5 0.10(18) . . . . ?
B2 B3 B4 B9 101.12(15) . . . . ?
B2 B3 B4 B10 63.32(17) . . . . ?
B2 B3 B8 B7 -37.14(13) . . . . ?
B2 B3 B8 B9 -138.34(14) . . . . ?
B2 B3 B8 B11 -101.51(15) . . . . ?
B2 B3 B9 B4 -100.84(15) . . . . ?
B2 B3 B9 B8 37.35(14) . . . . ?
B2 B3 B9 B10 -63.04(18) . . . . ?
B2 B3 B9 B11 0.61(19) . . . . ?
B2 B7 B8 B3 37.25(13) . . . . ?
B2 B7 B8 B9 99.97(15) . . . . ?
B2 B7 B8 B11 139.03(14) . . . . ?
B2 B7 B11 O1 -138.68(16) . . . . ?
B2 B7 B11 B6 100.82(15) . . . . ?
B2 B7 B11 B8 -36.71(14) . . . . ?
B2 B7 B11 B9 1.24(18) . . . . ?
B2 B7 B11 B10 63.19(17) . . . . ?
B2 B8 B9 B3 -37.06(13) . . . . ?
B2 B8 B9 B4 0.53(18) . . . . ?
B2 B8 B9 B10 64.33(16) . . . . ?
B2 B8 B9 B11 102.17(14) . . . . ?
B2 B8 B11 O1 148.91(14) . . . . ?
B2 B8 B11 B6 -0.35(18) . . . . ?
B2 B8 B11 B7 36.69(13) . . . . ?
B2 B8 B11 B9 -99.88(15) . . . . ?
B2 B8 B11 B10 -62.66(16) . . . . ?
C3 C4 C5 C6 -57.3(2) . . . . ?
B3 C1 B1 B2 -36.11(13) . . . . ?
B3 C1 B1 B5 106.33(15) . . . . ?
B3 C1 B1 B6 66.44(17) . . . . ?
B3 C1 B1 B7 3.91(18) . . . . ?
B3 C1 B2 B1 142.85(13) . . . . ?
B3 C1 B2 B7 102.99(14) . . . . ?
B3 C1 B2 B8 40.32(12) . . . . ?
B3 C1 B4 B5 -142.55(14) . . . . ?
B3 C1 B4 B9 -39.98(13) . . . . ?
B3 C1 B4 B10 -102.69(14) . . . . ?
B3 C1 B5 B1 -106.24(16) . . . . ?
B3 C1 B5 B4 36.44(14) . . . . ?
B3 C1 B5 B6 -66.31(17) . . . . ?
B3 C1 B5 B10 -3.68(19) . . . . ?
B3 B2 B7 B1 100.04(16) . . . . ?
B3 B2 B7 B6 62.66(18) . . . . ?
B3 B2 B7 B8 -37.61(14) . . . . ?
B3 B2 B7 B11 -0.90(19) . . . . ?
B3 B2 B8 B7 138.13(14) . . . . ?
B3 B2 B8 B9 36.84(13) . . . . ?
B3 B2 B8 B11 100.89(15) . . . . ?
B3 B4 B5 C1 -33.19(13) . . . . ?
B3 B4 B5 B1 -0.56(18) . . . . ?
B3 B4 B5 B6 62.93(16) . . . . ?
B3 B4 B5 B10 100.91(15) . . . . ?
B3 B4 B9 B8 -37.54(13) . . . . ?
B3 B4 B9 B10 -137.98(13) . . . . ?
B3 B4 B9 B11 -101.37(14) . . . . ?
B3 B4 B10 B5 -100.87(14) . . . . ?
B3 B4 B10 B6 -63.20(17) . . . . ?
B3 B4 B10 B9 37.63(13) . . . . ?
B3 B4 B10 B11 0.75(17) . . . . ?
B3 B8 B9 B4 37.58(13) . . . . ?
B3 B8 B9 B10 101.39(14) . . . . ?
B3 B8 B9 B11 139.23(14) . . . . ?
B3 B8 B11 O1 -147.54(14) . . . . ?
B3 B8 B11 B6 63.20(16) . . . . ?
B3 B8 B11 B7 100.24(15) . . . . ?
B3 B8 B11 B9 -36.33(13) . . . . ?
B3 B8 B11 B10 0.89(17) . . . . ?
B3 B9 B10 B4 -37.77(13) . . . . ?
B3 B9 B10 B5 -0.71(18) . . . . ?
B3 B9 B10 B6 62.62(16) . . . . ?
B3 B9 B10 B11 101.55(14) . . . . ?
B3 B9 B11 O1 139.21(15) . . . . ?
B3 B9 B11 B6 -62.74(16) . . . . ?
B3 B9 B11 B7 -1.13(18) . . . . ?
B3 B9 B11 B8 36.76(13) . . . . ?
B3 B9 B11 B10 -100.81(15) . . . . ?
C4 C5 C6 N1 56.49(19) . . . . ?
C4 C5 C6 C9 171.98(15) . . . . ?
C4 C5 C6 C10 -71.1(2) . . . . ?
B4 C1 B1 B2 -105.94(16) . . . . ?
B4 C1 B1 B5 36.50(15) . . . . ?
B4 C1 B1 B6 -3.4(2) . . . . ?
B4 C1 B1 B7 -65.92(18) . . . . ?
B4 C1 B2 B1 106.63(15) . . . . ?
B4 C1 B2 B3 -36.22(13) . . . . ?
B4 C1 B2 B7 66.78(17) . . . . ?
B4 C1 B2 B8 4.10(18) . . . . ?
B4 C1 B3 B2 142.75(14) . . . . ?
B4 C1 B3 B8 102.46(14) . . . . ?
B4 C1 B3 B9 39.74(13) . . . . ?
B4 C1 B5 B1 -142.68(14) . . . . ?
B4 C1 B5 B6 -102.75(14) . . . . ?
B4 C1 B5 B10 -40.11(13) . . . . ?
B4 B3 B8 B2 101.07(15) . . . . ?
B4 B3 B8 B7 63.93(16) . . . . ?
B4 B3 B8 B9 -37.28(13) . . . . ?
B4 B3 B8 B11 -0.45(17) . . . . ?
B4 B3 B9 B8 138.19(14) . . . . ?
B4 B3 B9 B10 37.79(13) . . . . ?
B4 B3 B9 B11 101.44(15) . . . . ?
B4 B5 B6 B1 -99.93(15) . . . . ?
B4 B5 B6 B7 -63.16(16) . . . . ?
B4 B5 B6 B10 37.90(12) . . . . ?
B4 B5 B6 B11 1.47(17) . . . . ?
B4 B5 B10 B6 -137.76(14) . . . . ?
B4 B5 B10 B9 -36.70(13) . . . . ?
B4 B5 B10 B11 -101.05(14) . . . . ?
B4 B9 B10 B5 37.06(13) . . . . ?
B4 B9 B10 B6 100.39(14) . . . . ?
B4 B9 B10 B11 139.32(13) . . . . ?
B4 B9 B11 O1 -156.73(14) . . . . ?
B4 B9 B11 B6 1.32(16) . . . . ?
B4 B9 B11 B7 62.93(16) . . . . ?
B4 B9 B11 B8 100.82(14) . . . . ?
B4 B9 B11 B10 -36.75(12) . . . . ?
B4 B10 B11 O1 141.32(17) . . . . ?
B4 B10 B11 B6 -100.35(14) . . . . ?
B4 B10 B11 B7 -62.98(16) . . . . ?
B4 B10 B11 B8 -1.01(17) . . . . ?
B4 B10 B11 B9 36.24(12) . . . . ?
B5 C1 B1 B2 -142.44(14) . . . . ?
B5 C1 B1 B6 -39.89(13) . . . . ?
B5 C1 B1 B7 -102.42(14) . . . . ?
B5 C1 B2 B1 36.71(13) . . . . ?
B5 C1 B2 B3 -106.14(15) . . . . ?
B5 C1 B2 B7 -3.15(18) . . . . ?
B5 C1 B2 B8 -65.82(17) . . . . ?
B5 C1 B3 B2 106.25(15) . . . . ?
B5 C1 B3 B4 -36.50(14) . . . . ?
B5 C1 B3 B8 65.95(17) . . . . ?
B5 C1 B3 B9 3.23(19) . . . . ?
B5 C1 B4 B3 142.55(14) . . . . ?
B5 C1 B4 B9 102.57(14) . . . . ?
B5 C1 B4 B10 39.86(13) . . . . ?
B5 B1 B2 C1 -33.43(12) . . . . ?
B5 B1 B2 B3 -0.76(18) . . . . ?
B5 B1 B2 B7 100.84(14) . . . . ?
B5 B1 B2 B8 62.76(17) . . . . ?
B5 B1 B6 B7 -138.76(14) . . . . ?
B5 B1 B6 B10 -37.41(13) . . . . ?
B5 B1 B6 B11 -100.95(14) . . . . ?
B5 B1 B7 B2 -101.41(15) . . . . ?
B5 B1 B7 B6 36.91(13) . . . . ?
B5 B1 B7 B8 -63.69(17) . . . . ?
B5 B1 B7 B11 -0.36(18) . . . . ?
B5 B4 B9 B3 100.93(14) . . . . ?
B5 B4 B9 B8 63.39(16) . . . . ?
B5 B4 B9 B10 -37.05(12) . . . . ?
B5 B4 B9 B11 -0.44(17) . . . . ?
B5 B4 B10 B6 37.68(13) . . . . ?
B5 B4 B10 B9 138.50(14) . . . . ?
B5 B4 B10 B11 101.63(14) . . . . ?
B5 B6 B7 B1 -36.90(12) . . . . ?
B5 B6 B7 B2 0.38(17) . . . . ?
B5 B6 B7 B8 63.70(16) . . . . ?
B5 B6 B7 B11 101.51(14) . . . . ?
B5 B6 B10 B4 -37.73(13) . . . . ?
B5 B6 B10 B9 -100.36(14) . . . . ?
B5 B6 B10 B11 -139.45(13) . . . . ?
B5 B6 B11 O1 153.38(16) . . . . ?
B5 B6 B11 B7 -100.88(14) . . . . ?
B5 B6 B11 B8 -63.74(16) . . . . ?
B5 B6 B11 B9 -1.70(16) . . . . ?
B5 B6 B11 B10 36.25(12) . . . . ?
B5 B10 B11 O1 -154.84(16) . . . . ?
B5 B10 B11 B6 -36.51(12) . . . . ?
B5 B10 B11 B7 0.86(17) . . . . ?
B5 B10 B11 B8 62.83(16) . . . . ?
B5 B10 B11 B9 100.08(14) . . . . ?
C6 N1 C2 C3 55.36(18) . . . . ?
C6 N1 C2 C7 170.54(14) . . . . ?
C6 N1 C2 C8 -68.96(18) . . . . ?
B6 B1 B2 C1 -96.90(14) . . . . ?
B6 B1 B2 B3 -64.22(17) . . . . ?
B6 B1 B2 B7 37.38(13) . . . . ?
B6 B1 B2 B8 -0.70(18) . . . . ?
B6 B1 B5 C1 134.23(14) . . . . ?
B6 B1 B5 B4 101.48(14) . . . . ?
B6 B1 B5 B10 37.92(13) . . . . ?
B6 B1 B7 B2 -138.31(14) . . . . ?
B6 B1 B7 B8 -100.60(14) . . . . ?
B6 B1 B7 B11 -37.27(12) . . . . ?
B6 B5 B10 B4 137.76(14) . . . . ?
B6 B5 B10 B9 101.06(14) . . . . ?
B6 B5 B10 B11 36.71(12) . . . . ?
B6 B7 B8 B2 -101.18(15) . . . . ?
B6 B7 B8 B3 -63.93(16) . . . . ?
B6 B7 B8 B9 -1.21(17) . . . . ?
B6 B7 B8 B11 37.85(12) . . . . ?
B6 B7 B11 O1 120.50(17) . . . . ?
B6 B7 B11 B8 -137.53(14) . . . . ?
B6 B7 B11 B9 -99.58(14) . . . . ?
B6 B7 B11 B10 -37.63(12) . . . . ?
B6 B10 B11 O1 -118.33(19) . . . . ?
B6 B10 B11 B7 37.37(12) . . . . ?
B6 B10 B11 B8 99.34(13) . . . . ?
B6 B10 B11 B9 136.60(13) . . . . ?
C7 C2 C3 C4 -169.15(16) . . . . ?
B7 B1 B2 C1 -134.27(13) . . . . ?
B7 B1 B2 B3 -101.60(14) . . . . ?
B7 B1 B2 B8 -38.08(13) . . . . ?
B7 B1 B5 C1 97.21(15) . . . . ?
B7 B1 B5 B4 64.46(16) . . . . ?
B7 B1 B5 B6 -37.02(13) . . . . ?
B7 B1 B5 B10 0.90(18) . . . . ?
B7 B1 B6 B5 138.76(14) . . . . ?
B7 B1 B6 B10 101.35(14) . . . . ?
B7 B1 B6 B11 37.81(13) . . . . ?
B7 B2 B3 C1 -96.03(15) . . . . ?
B7 B2 B3 B4 -63.07(18) . . . . ?
B7 B2 B3 B8 37.74(14) . . . . ?
B7 B2 B3 B9 0.2(2) . . . . ?
B7 B2 B8 B3 -138.13(14) . . . . ?
B7 B2 B8 B9 -101.29(14) . . . . ?
B7 B2 B8 B11 -37.24(13) . . . . ?
B7 B6 B10 B4 62.91(17) . . . . ?
B7 B6 B10 B5 100.63(14) . . . . ?
B7 B6 B10 B9 0.28(17) . . . . ?
B7 B6 B10 B11 -38.81(12) . . . . ?
B7 B6 B11 O1 -105.74(19) . . . . ?
B7 B6 B11 B8 37.15(12) . . . . ?
B7 B6 B11 B9 99.18(13) . . . . ?
B7 B6 B11 B10 137.14(13) . . . . ?
B7 B8 B9 B3 -100.01(15) . . . . ?
B7 B8 B9 B4 -62.42(16) . . . . ?
B7 B8 B9 B10 1.38(17) . . . . ?
B7 B8 B9 B11 39.22(12) . . . . ?
B7 B8 B11 O1 112.22(16) . . . . ?
B7 B8 B11 B6 -37.04(13) . . . . ?
B7 B8 B11 B9 -136.57(14) . . . . ?
B7 B8 B11 B10 -99.34(14) . . . . ?
C8 C2 C3 C4 73.0(2) . . . . ?
B8 B2 B3 C1 -133.77(14) . . . . ?
B8 B2 B3 B4 -100.82(14) . . . . ?
B8 B2 B3 B9 -37.56(14) . . . . ?
B8 B2 B7 B1 137.65(14) . . . . ?
B8 B2 B7 B6 100.26(14) . . . . ?
B8 B2 B7 B11 36.71(13) . . . . ?
B8 B3 B4 C1 -96.61(14) . . . . ?
B8 B3 B4 B5 -63.41(17) . . . . ?
B8 B3 B4 B9 37.61(12) . . . . ?
B8 B3 B4 B10 -0.19(18) . . . . ?
B8 B3 B9 B4 -138.19(14) . . . . ?
B8 B3 B9 B10 -100.40(14) . . . . ?
B8 B3 B9 B11 -36.75(13) . . . . ?
B8 B7 B11 O1 -101.97(17) . . . . ?
B8 B7 B11 B6 137.53(14) . . . . ?
B8 B7 B11 B9 37.95(13) . . . . ?
B8 B7 B11 B10 99.90(14) . . . . ?
B8 B9 B10 B4 -101.41(14) . . . . ?
B8 B9 B10 B5 -64.35(16) . . . . ?
B8 B9 B10 B6 -1.02(17) . . . . ?
B8 B9 B10 B11 37.91(12) . . . . ?
B8 B9 B11 O1 102.45(17) . . . . ?
B8 B9 B11 B6 -99.50(13) . . . . ?
B8 B9 B11 B7 -37.89(13) . . . . ?
B8 B9 B11 B10 -137.57(13) . . . . ?
B9 B3 B4 C1 -134.22(14) . . . . ?
B9 B3 B4 B5 -101.02(14) . . . . ?
B9 B3 B4 B10 -37.80(12) . . . . ?
B9 B3 B8 B2 138.34(14) . . . . ?
B9 B3 B8 B7 101.20(14) . . . . ?
B9 B3 B8 B11 36.83(12) . . . . ?
B9 B4 B5 C1 -96.75(14) . . . . ?
B9 B4 B5 B1 -64.12(16) . . . . ?
B9 B4 B5 B6 -0.63(17) . . . . ?
B9 B4 B5 B10 37.35(13) . . . . ?
B9 B4 B10 B5 -138.50(14) . . . . ?
B9 B4 B10 B6 -100.83(14) . . . . ?
B9 B4 B10 B11 -36.88(12) . . . . ?
B9 B8 B11 O1 -111.21(15) . . . . ?
B9 B8 B11 B6 99.53(14) . . . . ?
B9 B8 B11 B7 136.57(14) . . . . ?
B9 B8 B11 B10 37.23(12) . . . . ?
B9 B10 B11 O1 105.08(19) . . . . ?
B9 B10 B11 B6 -136.60(13) . . . . ?
B9 B10 B11 B7 -99.22(13) . . . . ?
B9 B10 B11 B8 -37.25(12) . . . . ?
B10 B4 B5 C1 -134.10(14) . . . . ?
B10 B4 B5 B1 -101.47(14) . . . . ?
B10 B4 B5 B6 -37.98(12) . . . . ?
B10 B4 B9 B3 137.98(13) . . . . ?
B10 B4 B9 B8 100.44(14) . . . . ?
B10 B4 B9 B11 36.61(12) . . . . ?
B10 B5 B6 B1 -137.83(14) . . . . ?
B10 B5 B6 B7 -101.06(14) . . . . ?
B10 B5 B6 B11 -36.43(12) . . . . ?
B10 B6 B7 B1 -100.03(14) . . . . ?
B10 B6 B7 B2 -62.74(16) . . . . ?
B10 B6 B7 B8 0.57(17) . . . . ?
B10 B6 B7 B11 38.38(12) . . . . ?
B10 B6 B11 O1 117.13(19) . . . . ?
B10 B6 B11 B7 -137.14(13) . . . . ?
B10 B6 B11 B8 -99.99(14) . . . . ?
B10 B6 B11 B9 -37.96(12) . . . . ?
B10 B9 B11 O1 -119.97(16) . . . . ?
B10 B9 B11 B6 38.07(12) . . . . ?
B10 B9 B11 B7 99.68(14) . . . . ?
B10 B9 B11 B8 137.57(13) . . . . ?
C11 O2 C4 C3 175.8(2) . . . . ?
C11 O2 C4 C5 -65.7(3) . . . . ?
B11 O1 N1 C2 119.01(15) . . . . ?
B11 O1 N1 C6 -117.51(15) . . . . ?
B11 B6 B7 B1 -138.41(13) . . . . ?
B11 B6 B7 B2 -101.13(14) . . . . ?
B11 B6 B7 B8 -37.81(12) . . . . ?
B11 B6 B10 B4 101.72(14) . . . . ?
B11 B6 B10 B5 139.45(13) . . . . ?
B11 B6 B10 B9 39.09(12) . . . . ?
B11 B7 B8 B2 -139.03(14) . . . . ?
B11 B7 B8 B3 -101.78(14) . . . . ?
B11 B7 B8 B9 -39.06(12) . . . . ?
B11 B8 B9 B3 -139.23(14) . . . . ?
B11 B8 B9 B4 -101.64(14) . . . . ?
B11 B8 B9 B10 -37.84(12) . . . . ?
B11 B9 B10 B4 -139.32(13) . . . . ?
B11 B9 B10 B5 -102.26(14) . . . . ?
B11 B9 B10 B6 -38.94(12) . . . . ?
